data_7129017
loop_
_publ_author_name
'Deka, Jugal Kishore Rai'
'Kalita, Debajit'
'Sahariah, Biswajit'
'Sarma, Bani Kanta'

_publ_section_title
;
 n<sub>N</sub> \\rightarrow \p*<sub>Ar</sub> interactions stabilize the
 <i>E</i>-ac isomers of arylhydrazides and facilitate their
 S<sub>N</sub>Ar autocyclizations.
;
_journal_issue 85
_journal_name_full 'Chemical communications (Cambridge, England)'
_journal_page_first 11236
_journal_page_last 11239
_journal_paper_doi 10.1039/d1cc04533d
_journal_volume 57
_journal_year 2021
_chemical_formula_moiety 'C9 H11 N3 O3'
_chemical_formula_sum 'C9 H11 N3 O3'
_chemical_formula_weight 209.21
_chemical_name_systematic N,N'-dimethyl-4-nitrobenzohydrazide
_space_group_crystal_system monoclinic
_space_group_IT_number 14
_space_group_name_Hall '-P 2ybc'
_space_group_name_H-M_alt 'P 1 21/c 1'
_atom_sites_solution_hydrogens mixed
_audit_creation_date 2020-11-18
_audit_creation_method
;
Olex2 1.2-alpha
(compiled 2017.03.28 svn.r3405 for OlexSys, GUI svn.r5337)
;
_audit_update_record
;
2021-06-03 deposited with the CCDC.	2021-09-28 downloaded from the CCDC.
;
_cell_angle_alpha 90
_cell_angle_beta 95.021(4)
_cell_angle_gamma 90
_cell_formula_units_Z 4
_cell_length_a 6.8686(9)
_cell_length_b 21.053(3)
_cell_length_c 7.1521(9)
_cell_measurement_reflns_used 1420
_cell_measurement_temperature 295(2)
_cell_measurement_theta_max 25.00
_cell_measurement_theta_min 3.45
_cell_volume 1030.3(2)
_computing_cell_refinement 'SAINT V8.35A (?, 2016)'
_computing_data_collection 'Bruker APEX2'
_computing_data_reduction 'SAINT V8.35A (?, 2016)'
_computing_molecular_graphics 'Olex2 (Dolomanov et al., 2009)'
_computing_publication_material 'Olex2 (Dolomanov et al., 2009)'
_computing_structure_refinement 'XL (Sheldrick, 2008)'
_computing_structure_solution 'SHELXT 2014/4 (Sheldrick, 2014)'
_diffrn_ambient_temperature 295.24
_diffrn_measured_fraction_theta_full 0.999
_diffrn_measured_fraction_theta_max 0.999
_diffrn_measurement_device_type 'Bruker APEX-II CCD'
_diffrn_measurement_method '\f and \w scans'
_diffrn_radiation_type MoK\a
_diffrn_radiation_wavelength 0.71073
_diffrn_reflns_av_R_equivalents 0.0851
_diffrn_reflns_av_unetI/netI 0.0497
_diffrn_reflns_Laue_measured_fraction_full 0.999
_diffrn_reflns_Laue_measured_fraction_max 0.999
_diffrn_reflns_limit_h_max 8
_diffrn_reflns_limit_h_min -8
_diffrn_reflns_limit_k_max 26
_diffrn_reflns_limit_k_min -26
_diffrn_reflns_limit_l_max 8
_diffrn_reflns_limit_l_min -8
_diffrn_reflns_number 13985
_diffrn_reflns_point_group_measured_fraction_full 0.999
_diffrn_reflns_point_group_measured_fraction_max 0.999
_diffrn_reflns_theta_full 25.242
_diffrn_reflns_theta_max 26.374
_diffrn_reflns_theta_min 1.935
_diffrn_source X-ray
_diffrn_standards_number 0
_exptl_absorpt_coefficient_mu 0.104
_exptl_absorpt_correction_T_max 0.9705
_exptl_absorpt_correction_T_min 0.8814
_exptl_absorpt_correction_type multi-scan
_exptl_absorpt_process_details
;
SADABS-2014/5 (Bruker,2014/5) was used for absorption correction.
wR2(int) was 0.0977 before and 0.0636 after correction.
The Ratio of minimum to maximum transmission is 0.9082.
The \l/2 correction factor is 0.00150.
;
_exptl_crystal_colour colourless
_exptl_crystal_density_diffrn 1.349
_exptl_crystal_description Plate
_exptl_crystal_F_000 440
_exptl_crystal_size_max 0.222
_exptl_crystal_size_mid 0.154
_exptl_crystal_size_min 0.038
_exptl_transmission_factor_max 0.9705
_exptl_transmission_factor_min 0.8814
_refine_diff_density_max 0.137
_refine_diff_density_min -0.145
_refine_diff_density_rms 0.036
_refine_ls_extinction_coef 0.028(5)
_refine_ls_extinction_expression Fc^*^=kFc[1+0.001xFc^2^\l^3^/sin(2\q)]^-1/4^
_refine_ls_extinction_method 'SHELXL-2017/1 (Sheldrick 2017)'
_refine_ls_goodness_of_fit_ref 1.050
_refine_ls_hydrogen_treatment mixed
_refine_ls_matrix_type full
_refine_ls_number_parameters 143
_refine_ls_number_reflns 2105
_refine_ls_number_restraints 0
_refine_ls_restrained_S_all 1.050
_refine_ls_R_factor_all 0.1246
_refine_ls_R_factor_gt 0.0503
_refine_ls_shift/su_max 0.000
_refine_ls_shift/su_mean 0.000
_refine_ls_structure_factor_coef Fsqd
_refine_ls_weighting_details 'w=1/[\s^2^(Fo^2^)+(0.0461P)^2^+0.3946P] where P=(Fo^2^+2Fc^2^)/3'
_refine_ls_weighting_scheme calc
_refine_ls_wR_factor_gt 0.1092
_refine_ls_wR_factor_ref 0.1519
_reflns_Friedel_coverage 0.000
_reflns_number_gt 1079
_reflns_number_total 2105
_reflns_threshold_expression 'I > 2\s(I)'
_cod_data_source_file d1cc04533d2.cif
_cod_data_source_block JD-NO2Ph-NMe_NMe-H
_cod_depositor_comments
;
The following automatic conversions were performed:

data item '_exptl_absorpt_correction_type' value 'Multi-scan' was
changed to 'multi-scan' in accordance with the
/home/data/users/saulius/crontab/automatic-downloads/rss-feeds/RSC/lib/dictionaries/cif_core.dic
dictionary named 'cif_core.dic' version 2.4.2 last updated on
2011-04-26.

Automatic conversion script
Id: cif_fix_values 7556 2019-12-06 15:28:31Z antanas 

 Adding full bibliography for 7129017--7129022.cif.
;
_cod_original_cell_volume 1030.2(2)
_cod_database_code 7129017
_shelx_shelxl_version_number 2017/1
_shelx_space_group_comment
;
The symmetry employed for this shelxl refinement is uniquely defined
by the following loop, which should always be used as a source of
symmetry information in preference to the above space-group names.
They are only intended as comments.
;
_shelx_estimated_absorpt_t_max 0.996
_shelx_estimated_absorpt_t_min 0.977
_olex2_refinement_description
;
1. Fixed Uiso
 At 1.2 times of:
  All C(H) groups
 At 1.5 times of:
  All C(H,H,H) groups
2.a Aromatic/amide H refined with riding coordinates:
 C3(H3A), C5(H5), C6(H6), C2(H2)
2.b Idealised Me refined as rotating group:
 C8(H8A,H8B,H8C), C9(H9A,H9B,H9C)
;
_olex2_submission_special_instructions 'No special instructions were received'

loop_
_space_group_symop_operation_xyz
'x, y, z'
'-x, y+1/2, -z+1/2'
'-x, -y, -z'
'x, -y-1/2, z-1/2'

loop_
_atom_site_label
_atom_site_type_symbol
_atom_site_fract_x
_atom_site_fract_y
_atom_site_fract_z
_atom_site_U_iso_or_equiv
_atom_site_adp_type
_atom_site_occupancy
_atom_site_site_symmetry_order
_atom_site_calc_flag
_atom_site_refinement_flags_posn
_atom_site_refinement_flags_adp
_atom_site_refinement_flags_occupancy
_atom_site_disorder_assembly
_atom_site_disorder_group
O3 O 0.7599(3) 0.55065(10) 0.4057(3) 0.0796(7) Uani 1 1 d . . . . .
N2 N 0.7462(3) 0.59058(10) 0.6941(3) 0.0621(7) Uani 1 1 d . . . . .
N1 N 0.0373(4) 0.73183(14) 0.1988(3) 0.0681(7) Uani 1 1 d . . . . .
N3 N 0.6407(4) 0.62981(13) 0.8083(4) 0.0748(8) Uani 1 1 d . . . . .
O1 O -0.1052(4) 0.70327(13) 0.1280(4) 0.1050(9) Uani 1 1 d . . . . .
O2 O 0.0482(4) 0.78918(13) 0.2027(4) 0.1064(9) Uani 1 1 d . . . . .
C1 C 0.2039(4) 0.69499(12) 0.2828(3) 0.0498(7) Uani 1 1 d . . . . .
C4 C 0.5109(4) 0.62624(11) 0.4443(3) 0.0465(6) Uani 1 1 d . . . . .
C7 C 0.6830(4) 0.58633(12) 0.5134(4) 0.0533(7) Uani 1 1 d . . . . .
C3 C 0.5338(4) 0.68993(12) 0.4053(4) 0.0552(7) Uani 1 1 d . . . . .
H3A H 0.654344 0.709344 0.433841 0.066 Uiso 1 1 calc R . . . .
C5 C 0.3319(4) 0.59760(13) 0.4015(4) 0.0585(8) Uani 1 1 d . . . . .
H5 H 0.316349 0.554722 0.427715 0.070 Uiso 1 1 calc R . . . .
C6 C 0.1765(4) 0.63185(14) 0.3205(4) 0.0599(8) Uani 1 1 d . . . . .
H6 H 0.055588 0.612705 0.291832 0.072 Uiso 1 1 calc R . . . .
C2 C 0.3787(4) 0.72492(12) 0.3243(4) 0.0556(7) Uani 1 1 d . . . . .
H2 H 0.392942 0.767891 0.298544 0.067 Uiso 1 1 calc R . . . .
C8 C 0.9178(5) 0.55668(15) 0.7750(5) 0.0881(11) Uani 1 1 d . . . . .
H8A H 0.879352 0.526080 0.864263 0.132 Uiso 1 1 calc GR . . . .
H8B H 1.008108 0.586297 0.836954 0.132 Uiso 1 1 calc GR . . . .
H8C H 0.979296 0.535271 0.677290 0.132 Uiso 1 1 calc GR . . . .
C9 C 0.5333(6) 0.5937(2) 0.9370(5) 0.1133(15) Uani 1 1 d . . . . .
H9A H 0.445555 0.565048 0.867561 0.170 Uiso 1 1 calc GR . . . .
H9B H 0.459860 0.622167 1.008721 0.170 Uiso 1 1 calc GR . . . .
H9C H 0.623110 0.569924 1.020271 0.170 Uiso 1 1 calc GR . . . .
H3 H 0.735(6) 0.654(2) 0.881(6) 0.134(16) Uiso 1 1 d . . . . .

loop_
_atom_site_aniso_label
_atom_site_aniso_U_11
_atom_site_aniso_U_22
_atom_site_aniso_U_33
_atom_site_aniso_U_23
_atom_site_aniso_U_13
_atom_site_aniso_U_12
O3 0.0836(16) 0.0795(15) 0.0764(14) -0.0041(12) 0.0112(12) 0.0278(12)
N2 0.0595(15) 0.0569(14) 0.0666(16) -0.0031(12) -0.0128(12) 0.0113(11)
N1 0.0681(18) 0.0816(19) 0.0544(15) 0.0072(14) 0.0048(13) 0.0189(15)
N3 0.089(2) 0.0727(18) 0.0589(16) -0.0087(14) -0.0136(15) 0.0166(16)
O1 0.0768(17) 0.128(2) 0.1028(19) -0.0100(16) -0.0347(14) 0.0229(16)
O2 0.0994(19) 0.0805(17) 0.139(2) 0.0274(16) 0.0076(16) 0.0338(15)
C1 0.0482(16) 0.0581(17) 0.0428(14) 0.0033(12) 0.0016(12) 0.0075(13)
C4 0.0489(15) 0.0466(14) 0.0437(14) 0.0001(11) 0.0019(12) 0.0008(12)
C7 0.0519(16) 0.0479(15) 0.0594(17) 0.0025(13) 0.0003(14) 0.0004(13)
C3 0.0521(17) 0.0504(16) 0.0623(17) -0.0010(13) 0.0010(14) -0.0050(13)
C5 0.0568(18) 0.0481(16) 0.0689(19) 0.0102(13) -0.0030(15) -0.0046(14)
C6 0.0490(17) 0.0646(18) 0.0650(18) 0.0020(15) -0.0009(14) -0.0077(14)
C2 0.0646(19) 0.0446(15) 0.0573(17) 0.0050(12) 0.0044(14) 0.0016(13)
C8 0.075(2) 0.078(2) 0.104(3) 0.0026(19) -0.033(2) 0.0174(18)
C9 0.141(4) 0.130(3) 0.071(2) 0.013(2) 0.022(3) 0.033(3)

loop_
_atom_type_symbol
_atom_type_description
_atom_type_scat_dispersion_real
_atom_type_scat_dispersion_imag
_atom_type_scat_source
C C 0.0033 0.0016 'International Tables Vol C Tables 4.2.6.8 and 6.1.1.4'
H H 0.0000 0.0000 'International Tables Vol C Tables 4.2.6.8 and 6.1.1.4'
N N 0.0061 0.0033 'International Tables Vol C Tables 4.2.6.8 and 6.1.1.4'
O O 0.0106 0.0060 'International Tables Vol C Tables 4.2.6.8 and 6.1.1.4'

loop_
_geom_angle_atom_site_label_1
_geom_angle_atom_site_label_2
_geom_angle_atom_site_label_3
_geom_angle
_geom_angle_site_symmetry_1
_geom_angle_site_symmetry_3
_geom_angle_publ_flag
N3 N2 C8 119.8(2) . . ?
C7 N2 N3 117.6(2) . . ?
C7 N2 C8 122.6(3) . . ?
O1 N1 C1 118.6(3) . . ?
O2 N1 O1 123.1(3) . . ?
O2 N1 C1 118.3(3) . . ?
N2 N3 C9 112.3(3) . . ?
N2 N3 H3 106(3) . . ?
C9 N3 H3 107(3) . . ?
C6 C1 N1 118.5(3) . . ?
C2 C1 N1 119.0(2) . . ?
C2 C1 C6 122.5(2) . . ?
C3 C4 C7 120.7(2) . . ?
C5 C4 C7 119.4(2) . . ?
C5 C4 C3 119.6(2) . . ?
O3 C7 N2 122.0(3) . . ?
O3 C7 C4 120.4(3) . . ?
N2 C7 C4 117.6(2) . . ?
C4 C3 H3A 119.8 . . ?
C2 C3 C4 120.4(2) . . ?
C2 C3 H3A 119.8 . . ?
C4 C5 H5 119.7 . . ?
C6 C5 C4 120.6(3) . . ?
C6 C5 H5 119.7 . . ?
C1 C6 C5 118.5(3) . . ?
C1 C6 H6 120.8 . . ?
C5 C6 H6 120.8 . . ?
C1 C2 C3 118.5(2) . . ?
C1 C2 H2 120.8 . . ?
C3 C2 H2 120.8 . . ?
N2 C8 H8A 109.5 . . ?
N2 C8 H8B 109.5 . . ?
N2 C8 H8C 109.5 . . ?
H8A C8 H8B 109.5 . . ?
H8A C8 H8C 109.5 . . ?
H8B C8 H8C 109.5 . . ?
N3 C9 H9A 109.5 . . ?
N3 C9 H9B 109.5 . . ?
N3 C9 H9C 109.5 . . ?
H9A C9 H9B 109.5 . . ?
H9A C9 H9C 109.5 . . ?
H9B C9 H9C 109.5 . . ?

loop_
_geom_bond_atom_site_label_1
_geom_bond_atom_site_label_2
_geom_bond_distance
_geom_bond_site_symmetry_2
_geom_bond_publ_flag
O3 C7 1.228(3) . ?
N2 N3 1.407(3) . ?
N2 C7 1.330(3) . ?
N2 C8 1.454(3) . ?
N1 O1 1.221(3) . ?
N1 O2 1.210(3) . ?
N1 C1 1.467(3) . ?
N3 C9 1.445(4) . ?
N3 H3 0.94(4) . ?
C1 C6 1.372(4) . ?
C1 C2 1.365(4) . ?
C4 C7 1.499(4) . ?
C4 C3 1.381(3) . ?
C4 C5 1.379(3) . ?
C3 H3A 0.9300 . ?
C3 C2 1.380(4) . ?
C5 H5 0.9300 . ?
C5 C6 1.374(4) . ?
C6 H6 0.9300 . ?
C2 H2 0.9300 . ?
C8 H8A 0.9600 . ?
C8 H8B 0.9600 . ?
C8 H8C 0.9600 . ?
C9 H9A 0.9600 . ?
C9 H9B 0.9600 . ?
C9 H9C 0.9600 . ?
